data_4129080
loop_
_publ_author_name
'Shi, Ping-Ping'
'Lu, Si-Qi'
'Song, Xian-Jiang'
'Chen, Xiao-Gang'
'Liao, Wei-Qiang'
'Li, Peng-Fei'
'Tang, Yuan-Yuan'
'Xiong, Ren-Gen'

_publ_section_title
;
 Two-dimensional Organic-Inorganic Perovskite Ferroelectric Semiconductor
 with the Fluorinated Aromatic Spacers.
;
_journal_name_full 'Journal of the American Chemical Society'
_journal_paper_doi 10.1021/jacs.9b10048
_journal_year 2019
_chemical_formula_moiety '4(Cl Pb0.25), 2(C7 H9 F N)'
_chemical_formula_sum 'C14 H18 Cl4 F2 N2 Pb'
_chemical_formula_weight 601.3
_space_group_crystal_system tetragonal
_space_group_IT_number 139
_space_group_name_Hall '-I 4 2'
_space_group_name_H-M_alt 'I 4/m m m'
_atom_sites_solution_hydrogens difmap
_audit_creation_method SHELXL-2014/7
_cell_angle_alpha 90
_cell_angle_beta 90
_cell_angle_gamma 90
_cell_formula_units_Z 2
_cell_length_a 5.5315(2)
_cell_length_b 5.5315(2)
_cell_length_c 35.712(7)
_cell_measurement_reflns_used 2177
_cell_measurement_temperature 493(2)
_cell_measurement_theta_max 27.5760
_cell_measurement_theta_min 3.7050
_cell_volume 1092.7(2)
_computing_structure_refinement 'SHELXL-2014/7 (Sheldrick, 2014)'
_diffrn_ambient_temperature 493(2)
_diffrn_measured_fraction_theta_full 0.994
_diffrn_measured_fraction_theta_max 0.883
_diffrn_measurement_device_type 'XtaLAB Synergy R, DW system, HyPix'
_diffrn_radiation_type MoK\a
_diffrn_radiation_wavelength 0.71073
_diffrn_reflns_av_R_equivalents 0.0689
_diffrn_reflns_av_unetI/netI 0.0321
_diffrn_reflns_Laue_measured_fraction_full 0.994
_diffrn_reflns_Laue_measured_fraction_max 0.883
_diffrn_reflns_limit_h_max 5
_diffrn_reflns_limit_h_min -7
_diffrn_reflns_limit_k_max 7
_diffrn_reflns_limit_k_min -6
_diffrn_reflns_limit_l_max 50
_diffrn_reflns_limit_l_min -44
_diffrn_reflns_number 3276
_diffrn_reflns_point_group_measured_fraction_full 0.994
_diffrn_reflns_point_group_measured_fraction_max 0.883
_diffrn_reflns_theta_full 25.242
_diffrn_reflns_theta_max 30.578
_diffrn_reflns_theta_min 3.423
_diffrn_source 'Rotating-anode X-ray tube'
_exptl_absorpt_coefficient_mu 8.223
_exptl_absorpt_correction_T_max 0.164
_exptl_absorpt_correction_T_min 0.07
_exptl_absorpt_correction_type multi-scan
_exptl_absorpt_process_details
;
CrysAlisPro 1.171.40.14e (Rigaku Oxford Diffraction, 2018)
Empirical absorption correction using spherical harmonics,
 implemented in SCALE3 ABSPACK scaling algorithm.
;
_exptl_crystal_colour colorless
_exptl_crystal_density_diffrn 1.828
_exptl_crystal_description sheet
_exptl_crystal_F_000 568
_exptl_crystal_size_max 0.35
_exptl_crystal_size_mid 0.32
_exptl_crystal_size_min 0.22
_refine_diff_density_max 2.200
_refine_diff_density_min -0.805
_refine_diff_density_rms 0.196
_refine_ls_extinction_method none
_refine_ls_goodness_of_fit_ref 1.237
_refine_ls_hydrogen_treatment constr
_refine_ls_matrix_type full
_refine_ls_number_parameters 40
_refine_ls_number_reflns 571
_refine_ls_number_restraints 95
_refine_ls_restrained_S_all 1.143
_refine_ls_R_factor_all 0.0688
_refine_ls_R_factor_gt 0.0593
_refine_ls_shift/su_max 0.000
_refine_ls_shift/su_mean 0.000
_refine_ls_structure_factor_coef Fsqd
_refine_ls_weighting_details 'w=1/[\s^2^(Fo^2^)+(0.0903P)^2^+0.4883P] where P=(Fo^2^+2Fc^2^)/3'
_refine_ls_weighting_scheme calc
_refine_ls_wR_factor_gt 0.1438
_refine_ls_wR_factor_ref 0.1486
_reflns_Friedel_coverage 0.000
_reflns_number_gt 447
_reflns_number_total 571
_reflns_threshold_expression 'I > 2\s(I)'
_cod_data_source_file ja9b10048_si_007.cif
_cod_data_source_block I4MMM
_cod_database_code 4129080
_shelx_shelxl_version_number 2014/7
_shelx_space_group_comment
;
The symmetry employed for this shelxl refinement is uniquely defined
by the following loop, which should always be used as a source of
symmetry information in preference to the above space-group names.
They are only intended as comments.
;

loop_
_space_group_symop_operation_xyz
'x, y, z'
'-x, -y, z'
'-y, x, z'
'y, -x, z'
'-x, y, -z'
'x, -y, -z'
'y, x, -z'
'-y, -x, -z'
'x+1/2, y+1/2, z+1/2'
'-x+1/2, -y+1/2, z+1/2'
'-y+1/2, x+1/2, z+1/2'
'y+1/2, -x+1/2, z+1/2'
'-x+1/2, y+1/2, -z+1/2'
'x+1/2, -y+1/2, -z+1/2'
'y+1/2, x+1/2, -z+1/2'
'-y+1/2, -x+1/2, -z+1/2'
'-x, -y, -z'
'x, y, -z'
'y, -x, -z'
'-y, x, -z'
'x, -y, z'
'-x, y, z'
'-y, -x, z'
'y, x, z'
'-x+1/2, -y+1/2, -z+1/2'
'x+1/2, y+1/2, -z+1/2'
'y+1/2, -x+1/2, -z+1/2'
'-y+1/2, x+1/2, -z+1/2'
'x+1/2, -y+1/2, z+1/2'
'-x+1/2, y+1/2, z+1/2'
'-y+1/2, -x+1/2, z+1/2'
'y+1/2, x+1/2, z+1/2'

loop_
_atom_site_label
_atom_site_type_symbol
_atom_site_fract_x
_atom_site_fract_y
_atom_site_fract_z
_atom_site_U_iso_or_equiv
_atom_site_adp_type
_atom_site_occupancy
_atom_site_site_symmetry_order
_atom_site_calc_flag
_atom_site_refinement_flags_posn
_atom_site_refinement_flags_adp
_atom_site_refinement_flags_occupancy
C1 C 0.5000 0.5000 0.1327(4) 0.195(6) Uani 1 8 d DS TU P
C2 C 0.288(3) 0.5000 0.1536(4) 0.207(6) Uani 0.5 2 d DS TU P
H2A H 0.1392 0.5000 0.1398 0.248 Uiso 0.5 2 d R U P
C3 C 0.269(3) 0.5000 0.1928(4) 0.218(6) Uani 0.5 2 d DS TU P
H3A H 0.1211 0.5000 0.2068 0.261 Uiso 0.5 2 d R U P
C4 C 0.5000 0.5000 0.2082(4) 0.225(7) Uani 1 8 d DS TU P
C5 C 0.5000 0.5000 0.0920(4) 0.193(6) Uani 1 8 d DS TU P
H5A H 0.5943 0.3615 0.0850 0.232 Uiso 0.125 1 d R U P
H5B H 0.5943 0.6385 0.0850 0.232 Uiso 0.125 1 d R U P
Cl1 Cl 0.8663(16) 0.5000 0.0000 0.092(2) Uani 0.5 4 d S T P
Cl2 Cl 1.0000 1.0000 0.0800(2) 0.123(3) Uani 1 8 d S T P
F1 F 0.5000 0.5000 0.2480(4) 0.263(12) Uani 1 8 d DS TU P
N1 N 0.306(4) 0.5000 0.0694(8) 0.191(8) Uani 0.25 2 d DS TU P
H1A H 0.3597 0.5000 0.0456 0.287 Uiso 0.25 2 d R U P
H1B H 0.2159 0.3672 0.0735 0.287 Uiso 0.125 1 d R U P
H1C H 0.2159 0.6329 0.0735 0.287 Uiso 0.125 1 d R U P
Pb1 Pb 1.0000 1.0000 0.0000 0.0591(2) Uani 1 16 d S T P

loop_
_atom_site_aniso_label
_atom_site_aniso_U_11
_atom_site_aniso_U_22
_atom_site_aniso_U_33
_atom_site_aniso_U_23
_atom_site_aniso_U_13
_atom_site_aniso_U_12
C1 0.225(8) 0.225(8) 0.134(8) 0.000 0.000 0.000
C2 0.237(10) 0.243(11) 0.141(8) 0.000 0.008(7) 0.000
C3 0.253(10) 0.260(11) 0.140(8) 0.000 0.012(8) 0.000
C4 0.269(9) 0.269(9) 0.136(9) 0.000 0.000 0.000
C5 0.222(8) 0.222(8) 0.137(8) 0.000 0.000 0.000
Cl1 0.103(5) 0.046(2) 0.126(5) 0.000 0.000 0.000
Cl2 0.140(4) 0.140(4) 0.090(3) 0.000 0.000 0.000
F1 0.327(17) 0.327(17) 0.136(10) 0.000 0.000 0.000
N1 0.219(14) 0.215(16) 0.139(12) 0.000 -0.001(10) 0.000
Pb1 0.0455(2) 0.0455(2) 0.0862(5) 0.000 0.000 0.000

loop_
_atom_type_symbol
_atom_type_description
_atom_type_scat_dispersion_real
_atom_type_scat_dispersion_imag
_atom_type_scat_source
C C 0.0033 0.0016 'International Tables Vol C Tables 4.2.6.8 and 6.1.1.4'
H H 0.0000 0.0000 'International Tables Vol C Tables 4.2.6.8 and 6.1.1.4'
N N 0.0061 0.0033 'International Tables Vol C Tables 4.2.6.8 and 6.1.1.4'
F F 0.0171 0.0103 'International Tables Vol C Tables 4.2.6.8 and 6.1.1.4'
Cl Cl 0.1484 0.1585 'International Tables Vol C Tables 4.2.6.8 and 6.1.1.4'
Pb Pb -3.3944 10.1111 'International Tables Vol C Tables 4.2.6.8 and 6.1.1.4'

loop_
_geom_angle_atom_site_label_1
_geom_angle_atom_site_label_2
_geom_angle_atom_site_label_3
_geom_angle
_geom_angle_site_symmetry_1
_geom_angle_site_symmetry_3
C2 C1 C2 73.2(9) . 4_565
C2 C1 C2 115.0(19) . 2_665
C2 C1 C2 73.2(9) 4_565 2_665
C2 C1 C2 73.2(9) . 3_655
C2 C1 C2 115.0(19) 4_565 3_655
C2 C1 C2 73.2(9) 2_665 3_655
C2 C1 C5 122.5(9) . .
C2 C1 C5 122.5(9) 4_565 .
C2 C1 C5 122.5(9) 2_665 .
C2 C1 C5 122.5(9) 3_655 .
C1 C2 C3 126.7(18) . .
C1 C2 C2 53.4(4) . 4_565
C3 C2 C2 93.0(7) . 4_565
C1 C2 C2 53.4(4) . 3_655
C3 C2 C2 93.0(7) . 3_655
C2 C2 C2 90.001(6) 4_565 3_655
C4 C3 C2 109.2(16) . .
C4 C3 C3 49.5(3) . 4_565
C2 C3 C3 87.0(7) . 4_565
C4 C3 C3 49.5(3) . 3_655
C2 C3 C3 87.0(7) . 3_655
C3 C3 C3 90.000(6) 4_565 3_655
C3 C4 C3 80.9(7) . 3_655
C3 C4 C3 80.9(7) . 4_565
C3 C4 C3 133.2(19) 3_655 4_565
C3 C4 C3 133.2(19) . 2_665
C3 C4 C3 80.9(7) 3_655 2_665
C3 C4 C3 80.9(7) 4_565 2_665
C3 C4 F1 113.4(9) . .
C3 C4 F1 113.4(9) 3_655 .
C3 C4 F1 113.4(9) 4_565 .
C3 C4 F1 113.4(9) 2_665 .
N1 C5 N1 106(3) 3_655 4_565
N1 C5 N1 68.8(14) 3_655 2_665
N1 C5 N1 68.8(14) 4_565 2_665
N1 C5 N1 68.8(14) 3_655 .
N1 C5 N1 68.8(14) 4_565 .
N1 C5 N1 106(3) 2_665 .
N1 C5 C1 127.0(13) 3_655 .
N1 C5 C1 127.0(13) 4_565 .
N1 C5 C1 127.0(13) 2_665 .
N1 C5 C1 127.0(13) . .
Cl1 Cl1 Pb1 75.03(18) 17_765 .
Cl1 Cl1 Pb1 75.03(18) 17_765 1_545
Pb1 Cl1 Pb1 150.1(4) . 1_545
C5 N1 N1 55.6(7) . 4_565
C5 N1 N1 55.6(7) . 3_655
N1 N1 N1 90.000(9) 4_565 3_655
Cl2 Pb1 Cl2 180.0 17_775 .
Cl2 Pb1 Cl1 90.0 17_775 .
Cl2 Pb1 Cl1 90.0 . .
Cl2 Pb1 Cl1 90.0 17_775 17_775
Cl2 Pb1 Cl1 90.0 . 17_775
Cl1 Pb1 Cl1 180.0 . 17_775
Cl2 Pb1 Cl1 90.0 17_775 19_675
Cl2 Pb1 Cl1 90.000(1) . 19_675
Cl1 Pb1 Cl1 119.9(4) . 19_675
Cl1 Pb1 Cl1 60.1(4) 17_775 19_675
Cl2 Pb1 Cl1 90.0 17_775 3_655
Cl2 Pb1 Cl1 90.000(1) . 3_655
Cl1 Pb1 Cl1 60.1(4) . 3_655
Cl1 Pb1 Cl1 119.9(4) 17_775 3_655
Cl1 Pb1 Cl1 180.0 19_675 3_655
Cl2 Pb1 Cl1 90.0 17_775 1_565
Cl2 Pb1 Cl1 90.0 . 1_565
Cl1 Pb1 Cl1 150.1(4) . 1_565
Cl1 Pb1 Cl1 29.9(4) 17_775 1_565
Cl1 Pb1 Cl1 90.0 19_675 1_565
Cl1 Pb1 Cl1 90.000(1) 3_655 1_565
Cl2 Pb1 Cl1 90.000(1) 17_775 3_755
Cl2 Pb1 Cl1 90.000(1) . 3_755
Cl1 Pb1 Cl1 90.0 . 3_755
Cl1 Pb1 Cl1 90.0 17_775 3_755
Cl1 Pb1 Cl1 29.9(4) 19_675 3_755
Cl1 Pb1 Cl1 150.1(4) 3_655 3_755
Cl1 Pb1 Cl1 119.9(4) 1_565 3_755
Cl2 Pb1 Cl1 90.000(1) 17_775 19_575
Cl2 Pb1 Cl1 90.000(1) . 19_575
Cl1 Pb1 Cl1 90.0 . 19_575
Cl1 Pb1 Cl1 90.0 17_775 19_575
Cl1 Pb1 Cl1 150.1(4) 19_675 19_575
Cl1 Pb1 Cl1 29.9(4) 3_655 19_575
Cl1 Pb1 Cl1 60.1(4) 1_565 19_575
Cl1 Pb1 Cl1 180.0 3_755 19_575
Cl2 Pb1 Cl1 90.0 17_775 17_765
Cl2 Pb1 Cl1 90.0 . 17_765
Cl1 Pb1 Cl1 29.9(4) . 17_765
Cl1 Pb1 Cl1 150.1(4) 17_775 17_765
Cl1 Pb1 Cl1 90.0 19_675 17_765
Cl1 Pb1 Cl1 90.0 3_655 17_765
Cl1 Pb1 Cl1 180.0 1_565 17_765
Cl1 Pb1 Cl1 60.1(4) 3_755 17_765
Cl1 Pb1 Cl1 119.9(4) 19_575 17_765

loop_
_geom_bond_atom_site_label_1
_geom_bond_atom_site_label_2
_geom_bond_distance
_geom_bond_site_symmetry_2
C1 C2 1.390(15) .
C1 C2 1.390(15) 4_565
C1 C2 1.390(15) 2_665
C1 C2 1.390(15) 3_655
C1 C5 1.453(16) .
C2 C3 1.402(16) .
C2 C2 1.66(3) 4_565
C2 C2 1.66(3) 3_655
C3 C4 1.390(15) .
C3 C3 1.80(2) 4_565
C3 C3 1.80(2) 3_655
C4 C3 1.390(16) 3_655
C4 C3 1.390(16) 4_565
C4 C3 1.390(16) 2_665
C4 F1 1.420(16) .
C5 N1 1.342(17) 3_655
C5 N1 1.342(17) 4_565
C5 N1 1.342(17) 2_665
C5 N1 1.342(17) .
Cl1 Cl1 1.479(18) 17_765
Cl1 Pb1 2.863(2) .
Cl1 Pb1 2.863(2) 1_545
Cl2 Pb1 2.857(7) .
N1 N1 1.52(3) 4_565
N1 N1 1.52(3) 3_655
Pb1 Cl2 2.857(7) 17_775
Pb1 Cl1 2.863(2) 17_775
Pb1 Cl1 2.863(2) 19_675
Pb1 Cl1 2.863(2) 3_655
Pb1 Cl1 2.863(2) 1_565
Pb1 Cl1 2.863(2) 3_755
Pb1 Cl1 2.863(2) 19_575
Pb1 Cl1 2.863(2) 17_765
